data_2209798
loop_
_publ_author_name
'Samuel Robinson Jebas'
'Thailampillai Balasubramanian'
'Mark E. Light'

_publ_section_title
;
 Nicotinium nitrate monohydrate
;
_journal_coeditor_code CI2097
_journal_issue 8
_journal_name_full 'Acta Crystallographica Section E'
_journal_page_first o3481
_journal_page_last o3482
_journal_paper_doi 10.1107/S1600536806027474
_journal_volume 62
_journal_year 2006
_chemical_formula_iupac 'C6 H6 N O2 +, N O3 -, H2 O'
_chemical_formula_moiety 'C6 H6 N O2 +, N O3 -, H2 O'
_chemical_formula_sum 'C6 H8 N2 O6'
_chemical_formula_weight 204.14
_chemical_name_systematic
;
Nicotinium nitrate monohydrate
;
_space_group_IT_number 14
_symmetry_cell_setting monoclinic
_symmetry_space_group_name_Hall '-P 2yn'
_symmetry_space_group_name_H-M 'P 1 21/n 1'
_audit_creation_method 'WinGX routine CIF_UPDATE'
_cell_angle_alpha 90
_cell_angle_beta 100.967(7)
_cell_angle_gamma 90
_cell_formula_units_Z 4
_cell_length_a 6.6539(7)
_cell_length_b 12.3682(15)
_cell_length_c 10.1814(15)
_cell_measurement_reflns_used 25
_cell_measurement_temperature 120(2)
_cell_measurement_theta_max 26.02
_cell_measurement_theta_min 1.00
_cell_volume 822.59(18)
_computing_cell_refinement 'DENZO (Otwinowski & Minor, 1997) and COLLECT'
_computing_data_collection 'COLLECT (Nonius, 1998)'
_computing_data_reduction 'DENZO and COLLECT'
_computing_molecular_graphics 'PLATON (Spek, 2003)'
_computing_publication_material SHELXL97
_computing_structure_refinement 'SHELXL97 (Sheldrick, 1997)'
_computing_structure_solution 'SHELXS97 (Sheldrick, 1997)'
_diffrn_measured_fraction_theta_full 0.998
_diffrn_measured_fraction_theta_max 0.998
_diffrn_measurement_device_type 'Bruker--Nonius FR591 rotating anode'
_diffrn_measurement_method '\f and \w'
_diffrn_radiation_type MoK\a
_diffrn_radiation_wavelength 0.71073
_diffrn_reflns_av_R_equivalents 0.1092
_diffrn_reflns_limit_h_max 8
_diffrn_reflns_limit_h_min -8
_diffrn_reflns_limit_k_max 14
_diffrn_reflns_limit_k_min -14
_diffrn_reflns_limit_l_max 9
_diffrn_reflns_limit_l_min -12
_diffrn_reflns_number 6153
_diffrn_reflns_theta_full 26.09
_diffrn_reflns_theta_max 26.09
_diffrn_reflns_theta_min 3.29
_diffrn_standards_decay_% 0
_diffrn_standards_interval_count 60
_diffrn_standards_number 3
_exptl_absorpt_coefficient_mu 0.15
_exptl_absorpt_correction_T_max 0.990
_exptl_absorpt_correction_T_min 0.970
_exptl_absorpt_correction_type multi-scan
_exptl_absorpt_process_details '(SADABS; Sheldrick, 2003)'
_exptl_crystal_colour colourless
_exptl_crystal_density_diffrn 1.641
_exptl_crystal_density_method 'not measured'
_exptl_crystal_description Block
_exptl_crystal_F_000 424
_exptl_crystal_size_max 0.2
_exptl_crystal_size_mid 0.2
_exptl_crystal_size_min 0.07
_refine_diff_density_max 0.259
_refine_diff_density_min -0.301
_refine_ls_extinction_method none
_refine_ls_goodness_of_fit_ref 0.984
_refine_ls_hydrogen_treatment mixed
_refine_ls_matrix_type full
_refine_ls_number_parameters 135
_refine_ls_number_reflns 1604
_refine_ls_number_restraints 0
_refine_ls_restrained_S_all 0.984
_refine_ls_R_factor_gt 0.0545
_refine_ls_shift/su_max 0
_refine_ls_structure_factor_coef Fsqd
_refine_ls_weighting_details 'calc w=1/[\s^2^(Fo^2^)+(0.0639P)^2^] where P=(Fo^2^+2Fc^2^)/3'
_refine_ls_weighting_scheme calc
_refine_ls_wR_factor_ref 0.1366
_reflns_number_gt 894
_reflns_number_total 1604
_reflns_threshold_expression I>2\s(I)
_cod_data_source_file ci2097.cif
_cod_data_source_block I
_cod_depositor_comments
;
The following automatic conversions were performed:
'_symmetry_cell_setting' value 'Monoclinic' changed to 'monoclinic'
according to '/home/saulius/struct/CIF-dictionaries/cif_core.dic'
dictionary named 'cif_core.dic' version 2.4.1 from
2010-06-29.

'_geom_bond_publ_flag' value 'Y' changed to 'y' according to
'/home/saulius/struct/CIF-dictionaries/cif_core.dic' dictionary named
'cif_core.dic' version 2.4.1 from 2010-06-29 (4
times).

'_geom_hbond_publ_flag' value 'Y' changed to 'y' according to
'/home/saulius/struct/CIF-dictionaries/cif_core.dic' dictionary named
'cif_core.dic' version 2.4.1 from 2010-06-29 (8 times).

Automatic conversion script
Id: cif_fix_enum 1527 2010-12-29 10:47:43Z saulius 

The following automatic conversions were performed:

'_symmetry_cell_setting' value 'Monoclinic' changed to 'monoclinic'
according to /home/saulius/struct/CIF-dictionaries/cif_core.dic
dictionary named 'cif_core.dic' version 2.4.1 from
2010-06-29.

'_geom_bond_publ_flag' value 'Y' changed to 'y'
according to /home/saulius/struct/CIF-dictionaries/cif_core.dic
dictionary named 'cif_core.dic' version 2.4.1 from 2010-06-29 (4
times).

'_geom_hbond_publ_flag' value 'Y' changed to 'y' according
to /home/saulius/struct/CIF-dictionaries/cif_core.dic dictionary
named 'cif_core.dic' version 2.4.1 from 2010-06-29 (8 times).

Automatic conversion script
Id: cif_fix_values 1715 2011-07-08 13:25:40Z adriana 
;
_cod_original_sg_symbol_H-M 'P 21/n'
_cod_database_code 2209798
_cod_database_fobs_code 2209798

loop_
_symmetry_equiv_pos_as_xyz
'x, y, z'
'-x+1/2, y+1/2, -z+1/2'
'-x, -y, -z'
'x-1/2, -y-1/2, z-1/2'

loop_
_atom_site_type_symbol
_atom_site_label
_atom_site_fract_x
_atom_site_fract_y
_atom_site_fract_z
_atom_site_U_iso_or_equiv
_atom_site_adp_type
_atom_site_calc_flag
_atom_site_refinement_flags
_atom_site_occupancy
O O1 0.0945(3) 0.36210(16) 0.3701(2) 0.0259(6) Uani d . 1
H H1A 0.0866 0.4279 0.3602 0.039 Uiso calc R 1
O O2 -0.0994(3) 0.36163(16) 0.1648(2) 0.0258(6) Uani d . 1
N N1 0.1318(3) 0.03157(19) 0.3733(3) 0.0205(7) Uani d . 1
H H1 0.2044 -0.001 0.4406 0.025 Uiso calc R 1
C C2 0.1259(4) 0.1401(2) 0.3736(3) 0.0196(7) Uani d . 1
H H2 0.1984 0.1786 0.4458 0.023 Uiso calc R 1
C C3 0.0112(4) 0.1940(2) 0.2659(3) 0.0167(7) Uani d . 1
C C4 -0.0953(4) 0.1334(2) 0.1597(3) 0.0211(8) Uani d . 1
H H4 -0.1732 0.168 0.0861 0.025 Uiso calc R 1
C C5 -0.0851(4) 0.0216(2) 0.1637(3) 0.0219(8) Uani d . 1
H H5 -0.1556 -0.0191 0.0929 0.026 Uiso calc R 1
C C6 0.0292(4) -0.0283(2) 0.2724(3) 0.0209(8) Uani d . 1
H H6 0.0361 -0.1034 0.2764 0.025 Uiso calc R 1
C C7 -0.0042(4) 0.3138(2) 0.2603(3) 0.0181(7) Uani d . 1
N N2 0.3245(4) 0.8028(2) 0.5438(3) 0.0235(7) Uani d . 1
O O3 0.3502(3) 0.90208(16) 0.5744(2) 0.0243(6) Uani d . 1
O O4 0.4266(3) 0.73309(17) 0.6135(2) 0.0342(7) Uani d . 1
O O5 0.1940(3) 0.77703(17) 0.4435(2) 0.0268(6) Uani d . 1
O O6 0.0695(4) 0.56951(18) 0.3383(3) 0.0264(6) Uani d . 1
H H6A 0.124(6) 0.634(4) 0.377(4) 0.067(14) Uiso d . 1
H H6B 0.002(6) 0.584(4) 0.258(5) 0.082(17) Uiso d . 1

loop_
_atom_site_aniso_label
_atom_site_aniso_U_11
_atom_site_aniso_U_22
_atom_site_aniso_U_33
_atom_site_aniso_U_12
_atom_site_aniso_U_13
_atom_site_aniso_U_23
O1 0.0344(12) 0.0150(12) 0.0236(14) 0.0002(10) -0.0062(10) -0.0002(10)
O2 0.0352(12) 0.0176(12) 0.0210(13) 0.0032(10) -0.0040(10) 0.0015(10)
N1 0.0219(14) 0.0155(14) 0.0227(16) 0.0005(11) 0.0003(11) 0.0030(12)
C2 0.0169(16) 0.0196(17) 0.0207(18) -0.0013(13) -0.0002(13) -0.0022(14)
C3 0.0182(16) 0.0153(17) 0.0163(18) -0.0003(12) 0.0023(13) -0.0026(13)
C4 0.0198(16) 0.0225(18) 0.0204(19) 0.0011(13) 0.0021(13) 0.0017(15)
C5 0.0252(17) 0.0186(18) 0.0200(18) -0.0050(14) -0.0008(13) -0.0035(14)
C6 0.0237(17) 0.0125(16) 0.0265(19) -0.0012(13) 0.0048(14) 0.0011(14)
C7 0.0187(16) 0.0168(16) 0.0179(18) -0.0021(13) 0.0015(14) 0.0003(14)
N2 0.0266(15) 0.0199(16) 0.0235(17) -0.0015(12) 0.0037(13) 0.0010(13)
O3 0.0339(12) 0.0131(12) 0.0227(13) -0.0011(10) -0.0027(9) 0.0000(10)
O4 0.0420(14) 0.0201(13) 0.0351(16) 0.0088(11) -0.0065(12) 0.0080(11)
O5 0.0318(13) 0.0226(12) 0.0225(14) -0.0040(10) -0.0039(11) -0.0027(10)
O6 0.0303(13) 0.0179(13) 0.0276(15) -0.0025(10) -0.0027(11) 0.0000(11)

loop_
_atom_type_symbol
_atom_type_description
_atom_type_scat_dispersion_real
_atom_type_scat_dispersion_imag
_atom_type_scat_source
C C 0.0033 0.0016 'International Tables Vol C Tables 4.2.6.8 and 6.1.1.4'
H H 0 0 'International Tables Vol C Tables 4.2.6.8 and 6.1.1.4'
N N 0.0061 0.0033 'International Tables Vol C Tables 4.2.6.8 and 6.1.1.4'
O O 0.0106 0.006 'International Tables Vol C Tables 4.2.6.8 and 6.1.1.4'

loop_
_geom_angle_atom_site_label_1
_geom_angle_atom_site_label_2
_geom_angle_atom_site_label_3
_geom_angle
C7 O1 H1A 109.5
C2 N1 C6 122.9(3)
C2 N1 H1 118.6
C6 N1 H1 118.6
N1 C2 C3 119.4(3)
N1 C2 H2 120.3
C3 C2 H2 120.3
C2 C3 C4 118.6(3)
C2 C3 C7 122.3(3)
C4 C3 C7 119.0(3)
C5 C4 C3 119.9(3)
C5 C4 H4 120
C3 C4 H4 120
C6 C5 C4 119.5(3)
C6 C5 H5 120.2
C4 C5 H5 120.2
N1 C6 C5 119.6(3)
N1 C6 H6 120.2
C5 C6 H6 120.2
O2 C7 O1 123.9(3)
O2 C7 C3 122.7(3)
O1 C7 C3 113.4(2)
O4 N2 O5 120.8(2)
O4 N2 O3 120.0(2)
O5 N2 O3 119.2(2)
H6A O6 H6B 108(4)

loop_
_geom_bond_atom_site_label_1
_geom_bond_atom_site_label_2
_geom_bond_distance
_geom_bond_publ_flag
O1 C7 1.326(3) y
O1 H1A 0.82 ?
O2 C7 1.209(3) y
N1 C2 1.342(4) y
N1 C6 1.343(4) y
N1 H1 0.86 ?
C2 C3 1.383(4) y
C2 H2 0.93 ?
C3 C4 1.393(4) y
C3 C7 1.486(4) y
C4 C5 1.384(4) y
C4 H4 0.93 ?
C5 C6 1.365(4) y
C5 H5 0.93 ?
C6 H6 0.93 ?
N2 O4 1.235(3) y
N2 O5 1.249(3) y
N2 O3 1.271(3) y
O6 H6A 0.93(5) ?
O6 H6B 0.88(5) ?

loop_
_geom_hbond_atom_site_label_D
_geom_hbond_atom_site_label_H
_geom_hbond_atom_site_label_A
_geom_hbond_site_symmetry_A
_geom_hbond_distance_DH
_geom_hbond_distance_HA
_geom_hbond_distance_DA
_geom_hbond_angle_DHA
_geom_hbond_publ_flag
N1 H1 O3 1_545 0.86 1.93 2.782(3) 170 y
O1 H1A O6 . 0.82 1.77 2.587(3) 180 y
O6 H6A O5 . 0.93(5) 1.92(5) 2.843(3) 171(4) y
O6 H6B O3 4_575 0.88(5) 1.96(5) 2.825(3) 173(5) y
C2 H2 O2 4_666 0.93 2.43 3.173(4) 137 y
C4 H4 O1 4_565 0.93 2.46 3.262(4) 144 y
C6 H6 O5 1_545 0.93 2.35 3.051(4) 132 y
C6 H6 O4 4_565 0.93 2.32 3.013(4) 131 y

loop_
_geom_torsion_atom_site_label_1
_geom_torsion_atom_site_label_2
_geom_torsion_atom_site_label_3
_geom_torsion_atom_site_label_4
_geom_torsion
C6 N1 C2 C3 -0.5(5)
N1 C2 C3 C4 0.0(5)
N1 C2 C3 C7 179.3(3)
C2 C3 C4 C5 0.1(5)
C7 C3 C4 C5 -179.2(3)
C3 C4 C5 C6 0.2(5)
C2 N1 C6 C5 0.8(5)
C4 C5 C6 N1 -0.6(5)
C2 C3 C7 O2 177.8(3)
C4 C3 C7 O2 -2.9(5)
C2 C3 C7 O1 -2.8(4)
C4 C3 C7 O1 176.5(3)

loop_
_cod_related_entry_id
_cod_related_entry_database
_cod_related_entry_code
1 ChemSpider 21127793
